data_7706528
loop_
_publ_author_name
'Hood, Thomas M.'
'Chaplin, Adrian B.'

_publ_section_title
;
 Synthesis and reactivity of iridium complexes of a macrocyclic PNP pincer
 ligand.
;
_journal_issue 7
_journal_name_full 'Dalton transactions (Cambridge, England : 2003)'
_journal_page_first 2472
_journal_page_last 2482
_journal_paper_doi 10.1039/d0dt04303f
_journal_volume 50
_journal_year 2021
_chemical_formula_moiety 'C29 H51 Ir N P2, 0.5(C6 H4 F2), C32 H12 B F24'
_chemical_formula_sum 'C64 H65 B F25 Ir N P2'
_chemical_formula_weight 1588.12
_chemical_melting_point ?
_space_group_crystal_system monoclinic
_space_group_IT_number 14
_space_group_name_Hall '-P 2ybc'
_space_group_name_H-M_alt 'P 1 21/c 1'
_atom_sites_solution_hydrogens mixed
_atom_sites_solution_primary dual
_atom_sites_solution_secondary difmap
_audit_creation_date 2020-10-18
_audit_creation_method
;
Olex2 1.2
(compiled 2018.05.29 svn.r3510 for OlexSys, GUI svn.r5506)
;
_audit_update_record
;
2020-12-18 deposited with the CCDC.	2021-01-20 downloaded from the CCDC.
;
_cell_angle_alpha 90
_cell_angle_beta 90.977(2)
_cell_angle_gamma 90
_cell_formula_units_Z 4
_cell_length_a 13.5966(3)
_cell_length_b 20.6443(6)
_cell_length_c 25.5399(7)
_cell_measurement_reflns_used 22676
_cell_measurement_temperature 150(2)
_cell_measurement_theta_max 31.8430
_cell_measurement_theta_min 2.9360
_cell_volume 7167.8(3)
_computing_cell_refinement 'CrysAlisPro 1.171.40.84a (Rigaku OD, 2020)'
_computing_data_collection 'CrysAlisPro 1.171.40.84a (Rigaku OD, 2020)'
_computing_data_reduction 'CrysAlisPro 1.171.40.84a (Rigaku OD, 2020)'
_computing_molecular_graphics 'Olex2 (Dolomanov et al., 2009)'
_computing_publication_material 'Olex2 (Dolomanov et al., 2009)'
_computing_structure_refinement 'ShelXL (Sheldrick, 2015)'
_computing_structure_solution 'ShelXT (Sheldrick, 2015)'
_diffrn_ambient_environment N~2~
_diffrn_ambient_temperature 150(2)
_diffrn_detector 'CCD plate'
_diffrn_detector_area_resol_mean 5.3046
_diffrn_detector_type AtlasS2
_diffrn_measured_fraction_theta_full 0.999
_diffrn_measured_fraction_theta_max 0.999
_diffrn_measurement_details
;
List of Runs (angles in degrees, time in seconds):

  # Type    Start    End  Width  t~exp~   \w     \q     \k     \f   Frames
#--------------------------------------------------------------------------
  1  \w    -42.00  10.00   1.00   14.00    --  -22.18 -77.00 -90.00   52
  2  \w    -42.00  10.00   1.00   14.00    --  -22.18 -77.00 120.00   52
  3  \w   -111.00 -61.00   1.00   14.00    --  -22.18-178.00 150.00   50
  4  \w     -1.00  98.00   1.00   14.00    --   23.58  37.00 150.00   99
  5  \w    -15.00  64.00   1.00   14.00    --   23.58 -99.00  60.00   79
  6  \w    -97.00   2.00   1.00   14.00    --  -22.18 -37.00-150.00   99
  7  \w    -42.00  -4.00   1.00   14.00    --  -22.18 -77.00   0.00   38
;
_diffrn_measurement_device 'four-circle diffractometer'
_diffrn_measurement_device_type 'Rigaku Oxford Diffraction: SuperNova, Dual, Cu at zero, AtlasS2'
_diffrn_measurement_method '\w scans'
_diffrn_orient_matrix_type 'CrysAlisPro convention (1999,Acta A55,543-557)'
_diffrn_orient_matrix_UB_11 -0.0069612000
_diffrn_orient_matrix_UB_12 0.0187337000
_diffrn_orient_matrix_UB_13 0.0229091000
_diffrn_orient_matrix_UB_21 0.0319433000
_diffrn_orient_matrix_UB_22 0.0241146000
_diffrn_orient_matrix_UB_23 -0.0098277000
_diffrn_orient_matrix_UB_31 -0.0406835000
_diffrn_orient_matrix_UB_32 0.0157367000
_diffrn_orient_matrix_UB_33 -0.0122419000
_diffrn_radiation_monochromator mirror
_diffrn_radiation_probe x-ray
_diffrn_radiation_type MoK\a
_diffrn_radiation_wavelength 0.71073
_diffrn_reflns_av_R_equivalents 0.0451
_diffrn_reflns_av_unetI/netI 0.0434
_diffrn_reflns_Laue_measured_fraction_full 0.999
_diffrn_reflns_Laue_measured_fraction_max 0.999
_diffrn_reflns_limit_h_max 18
_diffrn_reflns_limit_h_min -18
_diffrn_reflns_limit_k_max 28
_diffrn_reflns_limit_k_min -28
_diffrn_reflns_limit_l_max 35
_diffrn_reflns_limit_l_min -31
_diffrn_reflns_number 89109
_diffrn_reflns_point_group_measured_fraction_full 0.999
_diffrn_reflns_point_group_measured_fraction_max 0.999
_diffrn_reflns_theta_full 29.574
_diffrn_reflns_theta_max 29.574
_diffrn_reflns_theta_min 2.933
_diffrn_source 'micro-focus sealed X-ray tube'
_diffrn_source_type 'SuperNova (Mo) X-ray Source'
_exptl_absorpt_coefficient_mu 2.010
_exptl_absorpt_correction_T_max 1.000
_exptl_absorpt_correction_T_min 0.318
_exptl_absorpt_correction_type gaussian
_exptl_absorpt_process_details
;
CrysAlisPro 1.171.40.84a (Rigaku Oxford Diffraction, 2020)
Numerical absorption correction based on gaussian integration over
a multifaceted crystal model
Empirical absorption correction using spherical harmonics,
implemented in SCALE3 ABSPACK scaling algorithm.
;
_exptl_crystal_colour pink
_exptl_crystal_colour_primary pink
_exptl_crystal_density_diffrn 1.472
_exptl_crystal_density_meas ?
_exptl_crystal_description block
_exptl_crystal_F_000 3172
_exptl_crystal_recrystallization_method 'Crystals grown from 1,2-F2C6H4-SiMe4 at 243 K'
_exptl_crystal_size_max 0.419
_exptl_crystal_size_mid 0.229
_exptl_crystal_size_min 0.193
_refine_diff_density_max 0.737
_refine_diff_density_min -0.788
_refine_diff_density_rms 0.089
_refine_ls_extinction_method none
_refine_ls_goodness_of_fit_ref 1.027
_refine_ls_hydrogen_treatment mixed
_refine_ls_matrix_type full
_refine_ls_number_parameters 1031
_refine_ls_number_reflns 20104
_refine_ls_number_restraints 856
_refine_ls_restrained_S_all 1.128
_refine_ls_R_factor_all 0.0616
_refine_ls_R_factor_gt 0.0398
_refine_ls_shift/su_max 0.003
_refine_ls_shift/su_mean 0.000
_refine_ls_structure_factor_coef Fsqd
_refine_ls_weighting_details 'w=1/[\s^2^(Fo^2^)+(0.0267P)^2^+9.7413P] where P=(Fo^2^+2Fc^2^)/3'
_refine_ls_weighting_scheme calc
_refine_ls_wR_factor_gt 0.0778
_refine_ls_wR_factor_ref 0.0869
_reflns_Friedel_coverage 0.000
_reflns_number_gt 15298
_reflns_number_total 20104
_reflns_threshold_expression 'I > 2\s(I)'
_cod_data_source_file d0dt04303f2.cif
_cod_data_source_block 0579abc19s
_cod_depositor_comments
;
The following automatic conversions were performed:

data item '_chemical_melting_point' value 'not measured' was changed
to '?' -- the value is undefined or not given.

data item '_exptl_crystal_density_meas' value 'not measured' was
changed to '?' -- the value is perceived as not measured.

Automatic conversion script
Id: cif_fix_values 7556 2019-12-06 15:28:31Z antanas 

 Adding full bibliography for 7706524--7706528.cif.
;
_cod_database_code 7706528
_shelx_shelxl_version_number 2014/7
_shelx_space_group_comment
;
The symmetry employed for this shelxl refinement is uniquely defined
by the following loop, which should always be used as a source of
symmetry information in preference to the above space-group names.
They are only intended as comments.
;
_olex2_refinement_description
;
1. Fixed Uiso
 At 1.2 times of:
  All C(H) groups, All C(H,H) groups
 At 1.5 times of:
  All C(H,H,H) groups
2. Restrained distances
 C215-F7 \\sim C215-F8 \\sim C215-F9 \\sim C215-F7A \\sim C215-F8A \\sim
C215-F9A
 with sigma of 0.01
 F7-F8 \\sim F8-F9 \\sim F9-F7 \\sim F7A-F8A \\sim F8A-F9A \\sim F9A-F7A
 with sigma of 0.01
 C211-F7 \\sim C211-F8 \\sim C211-F9 \\sim C211-F7A \\sim C211-F8A \\sim
C211-F9A
 with sigma of 0.01
 C216-F10 \\sim C216-F11 \\sim C216-F12 \\sim C216-F10A \\sim C216-F11A \\sim
C216-F12A
 with sigma of 0.01
 F10-F11 \\sim F11-F12 \\sim F12-F10 \\sim F10A-F11A \\sim F11A-F12A \\sim
F12A-F10A
 with sigma of 0.01
 C213-F10 \\sim C213-F11 \\sim C213-F12 \\sim C213-F10A \\sim C213-F11A \\sim
C213-F12A
 with sigma of 0.01
 C231-F19 \\sim C231-F20 \\sim C231-F21 \\sim C231-F19A \\sim C231-F20A \\sim
C231-F21A
 with sigma of 0.01
 F19-F20 \\sim F20-F21 \\sim F21-F19 \\sim F19A-F20A \\sim F20A-F21A \\sim
F21A-F19A
 with sigma of 0.01
 C227-F19 \\sim C227-F20 \\sim C227-F21 \\sim C227-F19A \\sim C227-F20A \\sim
C227-F21A
 with sigma of 0.01
 C232-F22 \\sim C232-F23 \\sim C232-F24 \\sim C232-F22A \\sim C232-F23A \\sim
C232-F24A
 with sigma of 0.01
 F22-F23 \\sim F23-F24 \\sim F24-F22 \\sim F22A-F23A \\sim F23A-F24A \\sim
F24A-F22A
 with sigma of 0.01
 C229-F22 \\sim C229-F23 \\sim C229-F24 \\sim C229-F22A \\sim C229-F23A \\sim
C229-F24A
 with sigma of 0.01
 C219-C223 \\sim C219-C323
 with sigma of 0.01
 F25-C401 \\sim F26A-C406 \\sim F26-C402
 with sigma of 0.01
 C406-F25 \\sim C402-F25 \\sim C401-F26 \\sim C403-F26 \\sim C405-F26A \\sim
C401-F26A
 with sigma of 0.01
 C223-F13 \\sim C223-F14 \\sim C223-F15 \\sim C323-F13A \\sim C323-F14A \\sim
C323-F15A
 with sigma of 0.01
 F13-F14 \\sim F14-F15 \\sim F15-F13 \\sim F13A-F14A \\sim F14A-F15A \\sim
F15A-F13A
 with sigma of 0.01
 C219-F13 \\sim C219-F14 \\sim C219-F15 \\sim C219-F13A \\sim C219-F14A \\sim
C219-F15A
 with sigma of 0.01
3. Restrained planarity
 F25, C401, C402, C403, C404, C405, C406, F26, F26A
 with sigma of 0.01
4. Uiso/Uaniso restraints and constraints
F25 \\sim F26 \\sim F1 \\sim F2 \\sim F3 \\sim F4 \\sim F5 \\sim F6 \\sim F7
\\sim F7A \\sim F8 \\sim F8A \\sim F9 \\sim F9A \\sim F10 \\sim F10A \\sim F11
\\sim F11A \\sim F12 \\sim F12A \\sim F13 \\sim F13A \\sim F14 \\sim F14A \\sim
F15 \\sim F15A \\sim F16 \\sim F17 \\sim F18 \\sim F19 \\sim F19A \\sim F20
\\sim F20A \\sim F21 \\sim F21A \\sim F22 \\sim F22A \\sim F23 \\sim F23A \\sim
F24 \\sim F24A \\sim F26A \\sim C401 \\sim C402 \\sim C403 \\sim C404 \\sim
C405 \\sim C406 \\sim C323 \\sim C223: within 2A with sigma of 0.01 and sigma
for terminal atoms of 0.02
Uanis(F25) \\sim Ueq, Uanis(F26) \\sim Ueq, Uanis(F1) \\sim Ueq, Uanis(F2)
\\sim Ueq, Uanis(F3) \\sim Ueq, Uanis(F4) \\sim Ueq, Uanis(F5) \\sim Ueq,
Uanis(F6) \\sim Ueq, Uanis(F7) \\sim Ueq, Uanis(F7A) \\sim Ueq, Uanis(F8) \\sim
Ueq, Uanis(F8A) \\sim Ueq, Uanis(F9) \\sim Ueq, Uanis(F9A) \\sim Ueq,
Uanis(F10) \\sim Ueq, Uanis(F10A) \\sim Ueq, Uanis(F11) \\sim Ueq, Uanis(F11A)
\\sim Ueq, Uanis(F12) \\sim Ueq, Uanis(F12A) \\sim Ueq, Uanis(F13) \\sim Ueq,
Uanis(F13A) \\sim Ueq, Uanis(F14) \\sim Ueq, Uanis(F14A) \\sim Ueq, Uanis(F15)
\\sim Ueq, Uanis(F15A) \\sim Ueq, Uanis(F16) \\sim Ueq, Uanis(F17) \\sim Ueq,
Uanis(F18) \\sim Ueq, Uanis(F19) \\sim Ueq, Uanis(F19A) \\sim Ueq, Uanis(F20)
\\sim Ueq, Uanis(F20A) \\sim Ueq, Uanis(F21) \\sim Ueq, Uanis(F21A) \\sim Ueq,
Uanis(F22) \\sim Ueq, Uanis(F22A) \\sim Ueq, Uanis(F23) \\sim Ueq, Uanis(F23A)
\\sim Ueq, Uanis(F24) \\sim Ueq, Uanis(F24A) \\sim Ueq, Uanis(F26A) \\sim Ueq,
Uanis(C401) \\sim Ueq, Uanis(C402) \\sim Ueq, Uanis(C403) \\sim Ueq,
Uanis(C404) \\sim Ueq, Uanis(C405) \\sim Ueq, Uanis(C406) \\sim Ueq,
Uanis(C323) \\sim Ueq, Uanis(C223) \\sim Ueq: with sigma of 0.005 and sigma for
terminal atoms of 0.01
Uanis(C323) = Uanis(C223)
5. Others
 Sof(F22A)=Sof(F23A)=Sof(F24A)=1-FVAR(1)
 Sof(F22)=Sof(F23)=Sof(F24)=FVAR(1)
 Sof(F10A)=Sof(F11A)=Sof(F12A)=1-FVAR(2)
 Sof(F10)=Sof(F11)=Sof(F12)=FVAR(2)
 Sof(F13A)=Sof(F14A)=Sof(F15A)=Sof(C323)=1-FVAR(3)
 Sof(F13)=Sof(F14)=Sof(F15)=Sof(C223)=FVAR(3)
 Fixed Sof: F25(0.5) C401(0.5) C402(0.5) H402(0.25) C403(0.5) H403(0.5)
 C404(0.5) H404(0.5) C405(0.5) H405(0.5) C406(0.5) H406(0.25) F26(0.25) F7(0.5)
 F7A(0.5) F8(0.5) F8A(0.5) F9(0.5) F9A(0.5) F19(0.5) F19A(0.5) F20(0.5)
 F20A(0.5) F21(0.5) F21A(0.5) F26A(0.25)
6.a Ternary CH refined with riding coordinates:
 C119(H119), C120(H120), C121(H121)
6.b Secondary CH2 refined with riding coordinates:
 C107(H10A,H10B), C108(H10C,H10D), C117(H11S,H11T), C118(H11U,H11V), C122(H12A,
 H12B), C123(H12C,H12D), C124(H12E,H12F), C125(H12G,H12H), C126(H12I,H12J),
 C127(H12K,H12L), C128(H12M,H12N), C129(H12O,H12P), C130(H13A,H13B)
6.c Aromatic/amide H refined with riding coordinates:
 C103(H103), C104(H104), C105(H105), C402(H402), C403(H403), C404(H404),
 C405(H405), C406(H406), C202(H202), C204(H204), C206(H206), C210(H210),
 C212(H212), C214(H214), C218(H218), C220(H220), C222(H222), C226(H226),
 C228(H228), C230(H230)
6.d Fitted hexagon refined as free rotating group:
 C401(C402,C403,C404,C405,C406)
6.e Idealised Me refined as rotating group:
 C110(H11A,H11B,H11C), C111(H11D,H11E,H11F), C112(H11G,H11H,H11I), C114(H11J,
 H11K,H11L), C115(H11M,H11N,H11O), C116(H11P,H11Q,H11R)
;
_olex2_submission_special_instructions 'No special instructions were received'
_oxdiff_exptl_absorpt_empirical_details
;
Empirical correction (ABSPACK) includes:
- Absorption correction using spherical harmonics
- Frame scaling
;
_oxdiff_exptl_absorpt_empirical_full_max 1.777
_oxdiff_exptl_absorpt_empirical_full_min 0.618

loop_
_space_group_symop_operation_xyz
'x, y, z'
'-x, y+1/2, -z+1/2'
'-x, -y, -z'
'x, -y-1/2, z-1/2'

loop_
_atom_site_label
_atom_site_type_symbol
_atom_site_fract_x
_atom_site_fract_y
_atom_site_fract_z
_atom_site_U_iso_or_equiv
_atom_site_adp_type
_atom_site_occupancy
_atom_site_site_symmetry_order
_atom_site_calc_flag
_atom_site_refinement_flags_posn
_atom_site_refinement_flags_adp
_atom_site_refinement_flags_occupancy
_atom_site_disorder_assembly
_atom_site_disorder_group
Ir1 Ir -0.01167(2) 0.40942(2) 0.26719(2) 0.02941(4) Uani 1 1 d . . . . .
H1 H -0.040(2) 0.3529(16) 0.2417(12) 0.038(9) Uiso 1 1 d . . . . .
P2 P -0.13692(5) 0.40501(4) 0.32469(3) 0.03315(17) Uani 1 1 d . . . . .
P3 P 0.08107(6) 0.42800(5) 0.19261(4) 0.0381(2) Uani 1 1 d . . . . .
N101 N -0.12192(18) 0.45330(13) 0.21898(10) 0.0339(6) Uani 1 1 d . . . . .
C102 C -0.2064(2) 0.47556(16) 0.24056(14) 0.0379(7) Uani 1 1 d . . . . .
C103 C -0.2787(3) 0.50512(18) 0.21003(16) 0.0486(9) Uani 1 1 d . . . . .
H103 H -0.3375 0.5200 0.2256 0.058 Uiso 1 1 calc R . . . .
C104 C -0.2652(3) 0.51270(19) 0.15760(17) 0.0531(10) Uani 1 1 d . . . . .
H104 H -0.3135 0.5342 0.1366 0.064 Uiso 1 1 calc R . . . .
C105 C -0.1804(3) 0.48877(18) 0.13509(15) 0.0482(9) Uani 1 1 d . . . . .
H105 H -0.1703 0.4932 0.0985 0.058 Uiso 1 1 calc R . . . .
C106 C -0.1108(2) 0.45837(17) 0.16665(14) 0.0408(8) Uani 1 1 d . . . . .
C107 C -0.2176(2) 0.46832(18) 0.29805(14) 0.0434(8) Uani 1 1 d . . . . .
H10A H -0.2868 0.4574 0.3057 0.052 Uiso 1 1 calc R . . . .
H10B H -0.2019 0.5100 0.3154 0.052 Uiso 1 1 calc R . . . .
C108 C -0.0203(3) 0.4279(2) 0.14435(14) 0.0461(9) Uani 1 1 d . . . . .
H10C H -0.0004 0.4521 0.1128 0.055 Uiso 1 1 calc R . . . .
H10D H -0.0351 0.3828 0.1337 0.055 Uiso 1 1 calc R . . . .
C109 C -0.2152(2) 0.33322(18) 0.33591(14) 0.0403(8) Uani 1 1 d . . . . .
C110 C -0.2674(3) 0.3179(2) 0.28380(15) 0.0562(11) Uani 1 1 d . . . . .
H11A H -0.3120 0.3535 0.2744 0.084 Uiso 1 1 calc GR . . . .
H11B H -0.3052 0.2777 0.2872 0.084 Uiso 1 1 calc GR . . . .
H11C H -0.2184 0.3126 0.2564 0.084 Uiso 1 1 calc GR . . . .
C111 C -0.1495(3) 0.27642(19) 0.35313(18) 0.0589(11) Uani 1 1 d . . . . .
H11D H -0.1003 0.2682 0.3263 0.088 Uiso 1 1 calc GR . . . .
H11E H -0.1900 0.2376 0.3577 0.088 Uiso 1 1 calc GR . . . .
H11F H -0.1162 0.2871 0.3864 0.088 Uiso 1 1 calc GR . . . .
C112 C -0.2909(2) 0.3469(2) 0.37847(15) 0.0511(10) Uani 1 1 d . . . . .
H11G H -0.2568 0.3530 0.4122 0.077 Uiso 1 1 calc GR . . . .
H11H H -0.3363 0.3101 0.3809 0.077 Uiso 1 1 calc GR . . . .
H11I H -0.3280 0.3861 0.3694 0.077 Uiso 1 1 calc GR . . . .
C113 C 0.1433(3) 0.50789(19) 0.18165(15) 0.0497(9) Uani 1 1 d . . . . .
C114 C 0.0674(3) 0.5615(2) 0.18842(19) 0.0627(11) Uani 1 1 d . . . . .
H11J H 0.0175 0.5586 0.1604 0.094 Uiso 1 1 calc GR . . . .
H11K H 0.1000 0.6038 0.1868 0.094 Uiso 1 1 calc GR . . . .
H11L H 0.0358 0.5567 0.2224 0.094 Uiso 1 1 calc GR . . . .
C115 C 0.2279(3) 0.5172(2) 0.22122(17) 0.0603(11) Uani 1 1 d . . . . .
H11M H 0.2013 0.5221 0.2564 0.090 Uiso 1 1 calc GR . . . .
H11N H 0.2652 0.5561 0.2122 0.090 Uiso 1 1 calc GR . . . .
H11O H 0.2715 0.4794 0.2204 0.090 Uiso 1 1 calc GR . . . .
C116 C 0.1856(4) 0.5119(2) 0.12619(18) 0.0751(14) Uani 1 1 d . . . . .
H11P H 0.2387 0.4802 0.1227 0.113 Uiso 1 1 calc GR . . . .
H11Q H 0.2114 0.5556 0.1202 0.113 Uiso 1 1 calc GR . . . .
H11R H 0.1335 0.5026 0.1003 0.113 Uiso 1 1 calc GR . . . .
C117 C -0.0960(2) 0.43801(18) 0.38759(13) 0.0408(8) Uani 1 1 d . . . . .
H11S H -0.1528 0.4540 0.4076 0.049 Uiso 1 1 calc R . . . .
H11T H -0.0614 0.4045 0.4086 0.049 Uiso 1 1 calc R . . . .
C118 C -0.0260(3) 0.49401(18) 0.37468(15) 0.0464(9) Uani 1 1 d . . . . .
H11U H -0.0663 0.5332 0.3681 0.056 Uiso 1 1 calc R . . . .
H11V H 0.0156 0.5027 0.4061 0.056 Uiso 1 1 calc R . . . .
C119 C 0.0414(2) 0.48473(18) 0.32835(14) 0.0421(8) Uani 1 1 d . . . . .
H119 H 0.0644 0.5263 0.3126 0.050 Uiso 1 1 calc R . . . .
C120 C 0.1075(2) 0.43179(18) 0.32090(13) 0.0397(8) Uani 1 1 d . . . . .
H120 H 0.1732 0.4416 0.3057 0.048 Uiso 1 1 calc R . . . .
C121 C 0.0830(2) 0.36619(17) 0.32848(13) 0.0359(7) Uani 1 1 d . . . . .
H121 H 0.0467 0.3595 0.3618 0.043 Uiso 1 1 calc R . . . .
C122 C 0.1588(2) 0.31361(17) 0.31987(15) 0.0422(8) Uani 1 1 d . . . . .
H12A H 0.2124 0.3183 0.3463 0.051 Uiso 1 1 calc R . . . .
H12B H 0.1876 0.3194 0.2849 0.051 Uiso 1 1 calc R . . . .
C123 C 0.1161(3) 0.24575(18) 0.32359(16) 0.0492(9) Uani 1 1 d . . . . .
H12C H 0.0629 0.2411 0.2969 0.059 Uiso 1 1 calc R . . . .
H12D H 0.0864 0.2404 0.3584 0.059 Uiso 1 1 calc R . . . .
C124 C 0.1919(3) 0.1913(2) 0.31562(18) 0.0603(11) Uani 1 1 d . . . . .
H12E H 0.2482 0.1985 0.3400 0.072 Uiso 1 1 calc R . . . .
H12F H 0.1613 0.1495 0.3251 0.072 Uiso 1 1 calc R . . . .
C125 C 0.2304(3) 0.1860(2) 0.26050(17) 0.0597(11) Uani 1 1 d . . . . .
H12G H 0.2851 0.1543 0.2605 0.072 Uiso 1 1 calc R . . . .
H12H H 0.2576 0.2286 0.2502 0.072 Uiso 1 1 calc R . . . .
C126 C 0.1537(3) 0.1654(2) 0.21954(19) 0.0638(12) Uani 1 1 d . . . . .
H12I H 0.0911 0.1874 0.2274 0.077 Uiso 1 1 calc R . . . .
H12J H 0.1425 0.1182 0.2233 0.077 Uiso 1 1 calc R . . . .
C127 C 0.1787(3) 0.1792(2) 0.16249(19) 0.0693(13) Uani 1 1 d . . . . .
H12K H 0.2338 0.1508 0.1523 0.083 Uiso 1 1 calc R . . . .
H12L H 0.1211 0.1679 0.1401 0.083 Uiso 1 1 calc R . . . .
C128 C 0.2071(3) 0.2493(2) 0.15174(17) 0.0572(11) Uani 1 1 d . . . . .
H12M H 0.2166 0.2547 0.1136 0.069 Uiso 1 1 calc R . . . .
H12N H 0.2706 0.2586 0.1697 0.069 Uiso 1 1 calc R . . . .
C129 C 0.1303(3) 0.29835(19) 0.16997(16) 0.0495(9) Uani 1 1 d . . . . .
H12O H 0.0700 0.2939 0.1480 0.059 Uiso 1 1 calc R . . . .
H12P H 0.1127 0.2884 0.2066 0.059 Uiso 1 1 calc R . . . .
C130 C 0.1666(3) 0.36772(19) 0.16696(14) 0.0460(9) Uani 1 1 d . . . . .
H13A H 0.1798 0.3782 0.1299 0.055 Uiso 1 1 calc R . . . .
H13B H 0.2297 0.3711 0.1867 0.055 Uiso 1 1 calc R . . . .
F25 F 0.5925(4) 0.9246(2) 0.55605(18) 0.0708(14) Uani 0.5 1 d D U P A -1
C401 C 0.5417(4) 0.9612(3) 0.5273(2) 0.057(2) Uani 0.5 1 d D U P A -1
C402 C 0.5824(4) 0.9875(4) 0.4825(2) 0.076(2) Uani 0.5 1 d DG U P A -1
H402 H 0.6484 0.9777 0.4738 0.091 Uiso 0.25 1 calc R . P A -1
C403 C 0.5265(6) 1.0282(4) 0.4504(3) 0.082(3) Uani 0.5 1 d DG U P A -1
H403 H 0.5543 1.0462 0.4198 0.098 Uiso 0.5 1 calc R . P A -1
C404 C 0.4300(5) 1.0426(5) 0.4632(3) 0.083(3) Uani 0.5 1 d G U P A -1
H404 H 0.3918 1.0704 0.4413 0.099 Uiso 0.5 1 calc R . P A -1
C405 C 0.3893(4) 1.0162(4) 0.5080(3) 0.074(3) Uani 0.5 1 d DG U P A -1
H405 H 0.3233 1.0260 0.5167 0.089 Uiso 0.5 1 calc R . P A -1
C406 C 0.4452(4) 0.9755(3) 0.5400(3) 0.065(2) Uani 0.5 1 d DG U P A -1
H406 H 0.4174 0.9575 0.5707 0.078 Uiso 0.25 1 calc R . P A -1
F26 F 0.6679(6) 0.9734(4) 0.4716(3) 0.094(3) Uani 0.25 1 d D U P B -2
F1 F 0.49800(15) 0.58079(11) 0.70596(11) 0.0633(7) Uani 1 1 d . U . . .
F2 F 0.63072(17) 0.62173(12) 0.73682(8) 0.0564(6) Uani 1 1 d . U . . .
F3 F 0.63434(15) 0.56662(10) 0.66592(8) 0.0484(5) Uani 1 1 d . U . . .
F4 F 0.4487(3) 0.83140(13) 0.73412(10) 0.0947(10) Uani 1 1 d . U . . .
F5 F 0.5366(2) 0.88792(12) 0.68388(13) 0.0892(9) Uani 1 1 d . U . . .
F6 F 0.3921(2) 0.86317(15) 0.66235(11) 0.0875(9) Uani 1 1 d . U . . .
F7 F 0.9007(6) 0.5998(4) 0.4513(3) 0.101(3) Uani 0.5 1 d D U P C 1
F7A F 0.8979(7) 0.5907(3) 0.5428(3) 0.053(2) Uani 0.5 1 d D U P C 2
F8 F 0.8826(7) 0.5821(3) 0.5339(3) 0.069(3) Uani 0.5 1 d D U P C 1
F8A F 0.9988(3) 0.6336(4) 0.4886(4) 0.092(3) Uani 0.5 1 d D U P C 2
F9 F 1.0031(3) 0.6394(4) 0.5071(3) 0.067(2) Uani 0.5 1 d D U P C 1
F9A F 0.8673(5) 0.5861(3) 0.4607(2) 0.072(2) Uani 0.5 1 d D U P C 2
F10 F 0.9382(6) 0.8796(3) 0.4753(3) 0.097(2) Uani 0.563(8) 1 d D U P D 1
F10A F 0.8404(7) 0.9006(3) 0.5521(3) 0.089(3) Uani 0.437(8) 1 d D U P D 2
F11 F 0.8199(4) 0.9150(2) 0.5185(4) 0.098(2) Uani 0.563(8) 1 d D U P D 1
F11A F 0.9732(4) 0.8643(4) 0.5236(5) 0.109(3) Uani 0.437(8) 1 d D U P D 2
F12 F 0.9399(6) 0.8712(3) 0.5563(3) 0.103(3) Uani 0.563(8) 1 d D U P D 1
F12A F 0.8644(9) 0.9009(3) 0.4717(3) 0.099(3) Uani 0.437(8) 1 d D U P D 2
F13 F 0.4719(2) 0.56523(14) 0.31625(9) 0.0659(9) Uani 0.874(4) 1 d D U P E 1
F13A F 0.6763(6) 0.5721(9) 0.3787(7) 0.088(6) Uani 0.126(4) 1 d D U P E 2
F14 F 0.6200(3) 0.55199(19) 0.34430(12) 0.0972(13) Uani 0.874(4) 1 d D U P E 1
F14A F 0.5795(14) 0.6043(9) 0.3190(4) 0.080(4) Uani 0.126(4) 1 d D U P E 2
F15 F 0.5694(2) 0.64563(15) 0.32465(9) 0.0621(8) Uani 0.874(4) 1 d D U P E 1
F15A F 0.5647(11) 0.5096(6) 0.3510(6) 0.056(4) Uani 0.126(4) 1 d D U P E 2
F16 F 0.3165(2) 0.47452(13) 0.47149(11) 0.0847(9) Uani 1 1 d . U . . .
F17 F 0.24437(17) 0.56099(14) 0.49651(11) 0.0752(8) Uani 1 1 d . U . . .
F18 F 0.3449(2) 0.51485(13) 0.54717(10) 0.0741(7) Uani 1 1 d . U . . .
F19 F 0.4641(6) 0.8559(4) 0.31833(17) 0.096(2) Uani 0.5 1 d D U P F 1
F19A F 0.5929(4) 0.9093(3) 0.3637(3) 0.067(2) Uani 0.5 1 d D U P F 2
F20 F 0.4767(5) 0.9464(2) 0.3554(2) 0.076(2) Uani 0.5 1 d D U P F 1
F20A F 0.5225(5) 0.8321(3) 0.32551(19) 0.086(2) Uani 0.5 1 d D U P F 2
F21 F 0.5993(3) 0.8844(4) 0.3548(3) 0.074(2) Uani 0.5 1 d D U P F 1
F21A F 0.4467(4) 0.9208(4) 0.3344(2) 0.097(3) Uani 0.5 1 d D U P F 2
F22 F 0.1864(4) 0.8898(4) 0.4630(3) 0.093(3) Uani 0.545(6) 1 d D U P G 1
F22A F 0.2095(4) 0.8211(4) 0.5282(3) 0.088(3) Uani 0.455(6) 1 d D U P G 2
F23 F 0.2415(3) 0.8728(4) 0.54009(19) 0.084(2) Uani 0.545(6) 1 d D U P G 1
F23A F 0.1743(3) 0.8483(4) 0.4504(2) 0.068(2) Uani 0.455(6) 1 d D U P G 2
F24 F 0.1889(3) 0.7960(2) 0.4957(3) 0.0776(19) Uani 0.545(6) 1 d D U P G 1
F24A F 0.2302(4) 0.9171(3) 0.5020(3) 0.085(2) Uani 0.455(6) 1 d D U P G 2
C201 C 0.5479(2) 0.72623(15) 0.57705(11) 0.0294(6) Uani 1 1 d . . . . .
C202 C 0.5698(2) 0.67108(16) 0.60723(12) 0.0305(6) Uani 1 1 d . . . . .
H202 H 0.5911 0.6329 0.5901 0.037 Uiso 1 1 calc R . . . .
C203 C 0.5615(2) 0.67059(16) 0.66145(12) 0.0305(6) Uani 1 1 d . . . . .
C204 C 0.5302(2) 0.72534(16) 0.68774(12) 0.0328(7) Uani 1 1 d . . . . .
H204 H 0.5234 0.7249 0.7247 0.039 Uiso 1 1 calc R . . . .
C205 C 0.5090(2) 0.78032(16) 0.65924(12) 0.0319(7) Uani 1 1 d . . . . .
C206 C 0.5188(2) 0.78062(15) 0.60488(12) 0.0309(6) Uani 1 1 d . . . . .
H206 H 0.5049 0.8195 0.5862 0.037 Uiso 1 1 calc R . . . .
C207 C 0.5809(2) 0.61026(18) 0.69167(13) 0.0385(7) Uani 1 1 d . . . . .
C208 C 0.4732(3) 0.84037(18) 0.68474(14) 0.0433(8) Uani 1 1 d . . . . .
C209 C 0.6829(2) 0.73541(16) 0.50691(11) 0.0325(7) Uani 1 1 d . . . . .
C210 C 0.7445(2) 0.68189(17) 0.50233(13) 0.0379(7) Uani 1 1 d . . . . .
H210 H 0.7158 0.6401 0.4993 0.045 Uiso 1 1 calc R . . . .
C211 C 0.8463(2) 0.68744(18) 0.50199(13) 0.0426(8) Uani 1 1 d D . . . .
C212 C 0.8913(2) 0.7466(2) 0.50559(14) 0.0461(9) Uani 1 1 d . . . . .
H212 H 0.9610 0.7502 0.5050 0.055 Uiso 1 1 calc R . . . .
C213 C 0.8327(2) 0.80106(18) 0.51018(12) 0.0401(8) Uani 1 1 d D . . . .
C214 C 0.7302(2) 0.79543(17) 0.51119(12) 0.0359(7) Uani 1 1 d . . . . .
H214 H 0.6916 0.8335 0.5149 0.043 Uiso 1 1 calc R . . . .
C215 C 0.9052(2) 0.6262(2) 0.49849(14) 0.0626(12) Uani 1 1 d D . . . .
C216 C 0.8795(2) 0.8660(2) 0.51451(15) 0.0590(11) Uani 1 1 d D . . . .
C217 C 0.5235(2) 0.66137(15) 0.48418(12) 0.0312(6) Uani 1 1 d . . . . .
C218 C 0.5515(2) 0.64848(17) 0.43269(13) 0.0403(8) Uani 1 1 d . . . . .
H218 H 0.6005 0.6750 0.4174 0.048 Uiso 1 1 calc R . . . .
C219 C 0.5109(3) 0.59876(17) 0.40312(14) 0.0457(9) Uani 1 1 d D . . . .
C220 C 0.4402(3) 0.55837(18) 0.42375(14) 0.0431(8) Uani 1 1 d . . . . .
H220 H 0.4130 0.5237 0.4038 0.052 Uiso 1 1 calc R . . . .
C221 C 0.4104(2) 0.57016(16) 0.47440(13) 0.0358(7) Uani 1 1 d . . . . .
C222 C 0.4504(2) 0.62073(15) 0.50369(12) 0.0326(7) Uani 1 1 d . . . . .
H222 H 0.4273 0.6279 0.5381 0.039 Uiso 1 1 calc R . . . .
C223 C 0.5418(3) 0.5901(2) 0.34657(17) 0.0511(10) Uani 0.874(4) 1 d D U P E 1
C224 C 0.3295(3) 0.53014(19) 0.49697(16) 0.0484(9) Uani 1 1 d . . . . .
C225 C 0.4992(2) 0.78357(15) 0.48443(11) 0.0295(6) Uani 1 1 d . . . . .
C226 C 0.5298(2) 0.81424(16) 0.43874(12) 0.0327(7) Uani 1 1 d . . . . .
H226 H 0.5947 0.8067 0.4269 0.039 Uiso 1 1 calc R . . . .
C227 C 0.4690(2) 0.85524(16) 0.41006(12) 0.0361(7) Uani 1 1 d D . . . .
C228 C 0.3746(2) 0.86903(17) 0.42610(13) 0.0394(8) Uani 1 1 d . . . . .
H228 H 0.3334 0.8979 0.4068 0.047 Uiso 1 1 calc R . . . .
C229 C 0.3421(2) 0.83938(15) 0.47134(12) 0.0347(7) Uani 1 1 d D . . . .
C230 C 0.4021(2) 0.79704(15) 0.49892(12) 0.0313(6) Uani 1 1 d . . . . .
H230 H 0.3767 0.7761 0.5289 0.038 Uiso 1 1 calc R . . . .
C231 C 0.5045(2) 0.88222(18) 0.35945(15) 0.0561(11) Uani 1 1 d D . . . .
C232 C 0.2403(3) 0.85286(17) 0.49031(13) 0.0500(9) Uani 1 1 d D . . . .
C323 C 0.5824(8) 0.5709(6) 0.3634(4) 0.0511(10) Uani 0.126(4) 1 d D U P E 2
B200 B 0.5634(2) 0.72682(18) 0.51352(14) 0.0310(7) Uani 1 1 d . . . . .
F26A F 0.4107(6) 0.9511(4) 0.5794(3) 0.089(3) Uani 0.25 1 d D U P H -2

loop_
_atom_site_aniso_label
_atom_site_aniso_U_11
_atom_site_aniso_U_22
_atom_site_aniso_U_33
_atom_site_aniso_U_23
_atom_site_aniso_U_13
_atom_site_aniso_U_12
Ir1 0.02436(5) 0.03193(6) 0.03215(7) 0.00369(6) 0.00684(4) 0.00291(5)
P2 0.0265(3) 0.0371(4) 0.0362(4) 0.0000(4) 0.0096(3) 0.0035(3)
P3 0.0349(4) 0.0429(5) 0.0369(5) 0.0076(4) 0.0098(3) 0.0028(4)
N101 0.0327(13) 0.0308(14) 0.0382(15) 0.0018(12) -0.0003(11) 0.0050(11)
C102 0.0293(14) 0.0312(17) 0.053(2) -0.0023(15) -0.0001(14) 0.0048(13)
C103 0.0366(17) 0.041(2) 0.068(3) -0.0030(19) -0.0074(17) 0.0095(15)
C104 0.047(2) 0.042(2) 0.070(3) 0.004(2) -0.0202(19) 0.0062(17)
C105 0.056(2) 0.042(2) 0.046(2) 0.0055(17) -0.0138(17) -0.0004(17)
C106 0.0446(18) 0.0340(18) 0.044(2) 0.0042(16) 0.0006(15) 0.0031(14)
C107 0.0346(16) 0.042(2) 0.054(2) -0.0012(17) 0.0106(15) 0.0131(14)
C108 0.0485(19) 0.055(2) 0.0353(19) 0.0113(17) 0.0036(15) 0.0078(17)
C109 0.0321(15) 0.046(2) 0.043(2) -0.0049(16) 0.0142(14) -0.0063(14)
C110 0.044(2) 0.067(3) 0.058(3) -0.014(2) 0.0143(17) -0.0163(19)
C111 0.051(2) 0.044(2) 0.083(3) 0.010(2) 0.027(2) -0.0047(18)
C112 0.0363(17) 0.062(3) 0.055(2) -0.001(2) 0.0225(16) -0.0052(17)
C113 0.049(2) 0.049(2) 0.052(2) 0.0196(19) 0.0172(17) -0.0045(17)
C114 0.061(2) 0.044(2) 0.084(3) 0.018(2) 0.011(2) -0.0037(19)
C115 0.049(2) 0.054(3) 0.078(3) 0.021(2) 0.011(2) -0.0145(19)
C116 0.083(3) 0.077(3) 0.067(3) 0.035(3) 0.032(2) -0.009(3)
C117 0.0370(16) 0.050(2) 0.0356(18) -0.0061(16) 0.0113(13) 0.0009(15)
C118 0.050(2) 0.043(2) 0.046(2) -0.0086(17) 0.0052(16) -0.0011(16)
C119 0.0405(17) 0.0383(19) 0.048(2) 0.0009(16) 0.0042(15) -0.0012(15)
C120 0.0289(15) 0.049(2) 0.0409(19) 0.0045(16) 0.0007(13) -0.0065(14)
C121 0.0285(14) 0.0413(19) 0.0380(18) 0.0034(15) 0.0038(12) 0.0018(13)
C122 0.0291(15) 0.048(2) 0.049(2) 0.0073(17) 0.0038(14) 0.0069(14)
C123 0.0403(18) 0.044(2) 0.064(3) 0.0114(19) 0.0160(17) 0.0090(16)
C124 0.052(2) 0.053(2) 0.077(3) 0.018(2) 0.012(2) 0.0198(19)
C125 0.041(2) 0.057(3) 0.082(3) 0.009(2) 0.0083(19) 0.0207(18)
C126 0.052(2) 0.044(2) 0.095(4) -0.004(2) 0.012(2) 0.0114(19)
C127 0.060(3) 0.066(3) 0.082(3) -0.022(3) 0.005(2) 0.019(2)
C128 0.055(2) 0.066(3) 0.052(2) -0.006(2) 0.0163(18) 0.018(2)
C129 0.0416(18) 0.054(2) 0.053(2) -0.0047(19) 0.0070(16) 0.0151(17)
C130 0.0415(18) 0.058(2) 0.039(2) 0.0102(18) 0.0153(15) 0.0104(17)
F25 0.090(3) 0.059(3) 0.063(3) -0.003(3) -0.014(3) 0.002(3)
C401 0.065(4) 0.046(3) 0.059(4) -0.013(3) -0.008(3) -0.009(3)
C402 0.077(4) 0.073(4) 0.077(4) -0.011(3) 0.004(3) -0.010(3)
C403 0.090(4) 0.076(4) 0.080(4) -0.009(4) 0.005(4) -0.003(4)
C404 0.092(5) 0.071(4) 0.085(5) -0.013(4) -0.003(4) -0.002(4)
C405 0.079(4) 0.068(4) 0.076(4) -0.013(3) -0.002(4) -0.001(3)
C406 0.069(4) 0.064(4) 0.061(4) -0.012(3) -0.001(3) -0.004(3)
F26 0.084(5) 0.104(6) 0.094(6) 0.013(5) 0.025(5) 0.003(5)
F1 0.0432(11) 0.0560(14) 0.0910(18) 0.0332(13) 0.0114(11) -0.0035(10)
F2 0.0717(14) 0.0657(15) 0.0314(11) 0.0067(10) -0.0086(10) 0.0072(12)
F3 0.0580(12) 0.0467(12) 0.0405(11) 0.0038(10) 0.0008(9) 0.0155(10)
F4 0.175(3) 0.0649(18) 0.0449(15) -0.0171(13) 0.0346(17) 0.0149(19)
F5 0.0827(18) 0.0445(14) 0.141(3) -0.0335(16) 0.0234(18) -0.0185(14)
F6 0.0758(17) 0.095(2) 0.091(2) -0.0472(17) -0.0140(15) 0.0455(16)
F7 0.105(6) 0.125(6) 0.073(5) -0.028(4) 0.001(4) 0.075(4)
F7A 0.053(4) 0.050(3) 0.056(3) -0.001(3) -0.016(3) 0.009(3)
F8 0.058(4) 0.057(4) 0.092(5) 0.007(4) -0.022(4) 0.009(3)
F8A 0.057(4) 0.100(5) 0.122(7) 0.011(5) 0.041(4) 0.033(4)
F9 0.044(3) 0.093(4) 0.063(4) 0.022(3) 0.013(2) 0.034(3)
F9A 0.079(4) 0.082(4) 0.055(3) -0.021(3) 0.015(3) 0.046(3)
F10 0.122(5) 0.081(4) 0.090(4) -0.007(3) 0.051(4) -0.044(4)
F10A 0.110(6) 0.072(5) 0.085(5) -0.042(4) 0.023(4) -0.036(4)
F11 0.067(3) 0.064(3) 0.163(6) -0.026(4) -0.002(4) -0.013(3)
F11A 0.054(4) 0.109(5) 0.166(7) -0.015(6) -0.004(5) -0.027(4)
F12 0.110(5) 0.112(4) 0.087(4) 0.004(4) -0.040(4) -0.055(4)
F12A 0.138(7) 0.071(5) 0.088(5) 0.014(4) -0.007(5) -0.046(5)
F13 0.098(2) 0.0679(18) 0.0323(13) -0.0091(13) 0.0095(13) -0.0299(16)
F13A 0.090(8) 0.091(9) 0.084(8) 0.004(7) 0.011(7) -0.001(7)
F14 0.117(3) 0.112(3) 0.064(2) -0.011(2) 0.0366(19) 0.057(2)
F14A 0.094(7) 0.081(7) 0.067(7) -0.009(6) 0.019(6) 0.004(6)
F15 0.0791(18) 0.072(2) 0.0362(14) -0.0093(13) 0.0225(12) -0.0239(16)
F15A 0.065(6) 0.059(6) 0.044(6) -0.032(5) 0.034(5) -0.012(6)
F16 0.102(2) 0.0589(16) 0.094(2) -0.0206(15) 0.0424(16) -0.0380(15)
F17 0.0442(12) 0.0867(19) 0.095(2) 0.0205(16) 0.0209(12) 0.0013(13)
F18 0.0866(17) 0.0752(18) 0.0609(16) 0.0268(14) 0.0140(13) -0.0217(14)
F19 0.129(5) 0.129(6) 0.030(3) 0.014(3) 0.002(3) -0.057(5)
F19A 0.066(4) 0.071(4) 0.065(4) 0.013(3) 0.029(3) -0.016(3)
F20 0.086(4) 0.075(4) 0.066(4) 0.040(3) 0.013(3) -0.002(3)
F20A 0.129(5) 0.095(4) 0.034(3) 0.007(3) 0.028(3) -0.004(4)
F21 0.051(3) 0.107(6) 0.064(4) 0.037(4) 0.024(3) 0.024(3)
F21A 0.072(4) 0.149(6) 0.070(4) 0.062(4) 0.016(3) 0.047(4)
F22 0.063(3) 0.114(5) 0.103(5) 0.059(4) 0.031(3) 0.049(4)
F22A 0.061(4) 0.124(6) 0.080(5) 0.058(4) 0.043(4) 0.040(4)
F23 0.054(3) 0.129(5) 0.069(3) -0.039(4) 0.024(2) 0.013(3)
F23A 0.030(2) 0.099(5) 0.074(4) -0.010(4) -0.002(2) 0.017(3)
F24 0.047(2) 0.086(4) 0.101(4) -0.008(3) 0.038(3) -0.007(2)
F24A 0.060(3) 0.078(4) 0.119(6) -0.036(4) 0.027(3) 0.024(3)
C201 0.0250(13) 0.0364(16) 0.0271(15) 0.0018(13) 0.0062(11) 0.0013(12)
C202 0.0262(13) 0.0351(16) 0.0304(16) -0.0038(13) 0.0038(11) 0.0029(12)
C203 0.0232(12) 0.0404(17) 0.0281(16) 0.0030(14) 0.0009(11) -0.0014(12)
C204 0.0282(13) 0.0455(19) 0.0247(15) -0.0023(14) 0.0013(11) -0.0061(13)
C205 0.0300(14) 0.0392(18) 0.0267(15) -0.0056(14) 0.0041(11) -0.0049(13)
C206 0.0309(14) 0.0329(16) 0.0290(16) 0.0005(13) 0.0042(11) -0.0029(12)
C207 0.0328(15) 0.049(2) 0.0342(18) 0.0033(15) 0.0037(13) 0.0021(14)
C208 0.054(2) 0.043(2) 0.0336(19) -0.0087(16) 0.0061(15) -0.0011(16)
C209 0.0346(15) 0.0397(18) 0.0236(15) 0.0023(13) 0.0092(12) 0.0035(13)
C210 0.0371(16) 0.0401(18) 0.0367(18) 0.0031(15) 0.0101(13) 0.0057(14)
C211 0.0395(17) 0.052(2) 0.0364(19) 0.0068(17) 0.0095(14) 0.0138(16)
C212 0.0297(15) 0.068(3) 0.040(2) 0.0003(18) 0.0031(14) 0.0067(16)
C213 0.0370(16) 0.050(2) 0.0337(18) -0.0039(16) 0.0047(13) -0.0013(15)
C214 0.0355(15) 0.0396(18) 0.0330(17) -0.0009(14) 0.0071(13) 0.0039(14)
C215 0.052(2) 0.077(3) 0.058(3) 0.003(3) 0.006(2) 0.029(2)
C216 0.043(2) 0.065(3) 0.070(3) -0.010(2) 0.0049(19) -0.006(2)
C217 0.0354(15) 0.0299(16) 0.0285(16) 0.0026(13) 0.0101(12) 0.0052(12)
C218 0.0433(17) 0.0407(19) 0.0373(19) -0.0018(16) 0.0154(14) -0.0006(15)
C219 0.052(2) 0.047(2) 0.0381(19) -0.0060(17) 0.0174(15) -0.0007(17)
C220 0.0484(19) 0.0378(19) 0.043(2) -0.0106(16) 0.0127(15) -0.0006(15)
C221 0.0385(16) 0.0292(16) 0.0402(19) 0.0025(14) 0.0105(14) 0.0020(13)
C222 0.0355(15) 0.0342(17) 0.0283(16) 0.0032(13) 0.0093(12) 0.0070(13)
C223 0.059(2) 0.055(2) 0.0397(19) -0.0032(18) 0.0102(16) 0.0028(18)
C224 0.050(2) 0.042(2) 0.054(2) 0.0001(18) 0.0138(17) -0.0077(17)
C225 0.0327(14) 0.0315(16) 0.0244(15) -0.0026(13) 0.0060(11) -0.0008(12)
C226 0.0316(14) 0.0389(18) 0.0279(16) -0.0005(14) 0.0074(12) 0.0017(13)
C227 0.0374(16) 0.0422(19) 0.0288(17) 0.0046(14) 0.0048(13) -0.0005(14)
C228 0.0384(16) 0.044(2) 0.0357(18) 0.0051(15) 0.0007(14) 0.0054(15)
C229 0.0327(15) 0.0405(18) 0.0312(17) -0.0051(14) 0.0054(12) 0.0038(13)
C230 0.0316(14) 0.0358(17) 0.0270(16) -0.0036(13) 0.0082(12) -0.0003(12)
C231 0.050(2) 0.074(3) 0.045(2) 0.024(2) 0.0084(17) 0.006(2)
C232 0.0384(18) 0.064(3) 0.048(2) -0.005(2) 0.0086(16) 0.0103(18)
C323 0.059(2) 0.055(2) 0.0397(19) -0.0032(18) 0.0102(16) 0.0028(18)
B200 0.0315(16) 0.0338(18) 0.0281(18) 0.0021(15) 0.0100(13) 0.0030(14)
F26A 0.091(6) 0.095(6) 0.083(6) 0.008(5) 0.017(5) 0.000(5)

loop_
_atom_type_symbol
_atom_type_description
_atom_type_scat_dispersion_real
_atom_type_scat_dispersion_imag
_atom_type_scat_source
C C 0.0033 0.0016 'International Tables Vol C Tables 4.2.6.8 and 6.1.1.4'
H H 0.0000 0.0000 'International Tables Vol C Tables 4.2.6.8 and 6.1.1.4'
B B 0.0013 0.0007 'International Tables Vol C Tables 4.2.6.8 and 6.1.1.4'
F F 0.0171 0.0103 'International Tables Vol C Tables 4.2.6.8 and 6.1.1.4'
Ir Ir -1.4442 7.9887 'International Tables Vol C Tables 4.2.6.8 and 6.1.1.4'
N N 0.0061 0.0033 'International Tables Vol C Tables 4.2.6.8 and 6.1.1.4'
P P 0.1023 0.0942 'International Tables Vol C Tables 4.2.6.8 and 6.1.1.4'

loop_
_exptl_crystal_face_index_h
_exptl_crystal_face_index_k
_exptl_crystal_face_index_l
_exptl_crystal_face_perp_dist
-1 0 -1 0.1056
11 22 -12 0.1201
0 -29 -1 0.0512
-14 -1 -23 0.0726
-2 27 14 0.1494
12 -13 24 0.1054
15 -14 15 0.1246
-12 13 -24 0.1180
-1 6 35 0.1370
-6 11 -31 0.1202
16 -7 -16 0.1771
-18 10 9 0.1912
0 -7 35 0.1187
1 0 1 0.1431
0 1 0 0.1410

loop_
_geom_angle_atom_site_label_1
_geom_angle_atom_site_label_2
_geom_angle_atom_site_label_3
_geom_angle
_geom_angle_site_symmetry_1
_geom_angle_site_symmetry_3
_geom_angle_publ_flag
P2 Ir1 P3 163.04(3) . . ?
P2 Ir1 C119 79.57(9) . . ?
N101 Ir1 P2 82.09(7) . . ?
N101 Ir1 P3 80.95(7) . . ?
N101 Ir1 C119 108.29(11) . . ?
N101 Ir1 C120 142.40(12) . . ?
N101 Ir1 C121 169.59(11) . . ?
C119 Ir1 P3 105.91(9) . . ?
C120 Ir1 P2 99.28(9) . . ?
C120 Ir1 P3 94.20(9) . . ?
C120 Ir1 C119 37.13(12) . . ?
C120 Ir1 C121 37.74(13) . . ?
C121 Ir1 P2 87.69(8) . . ?
C121 Ir1 P3 109.26(8) . . ?
C121 Ir1 C119 67.64(13) . . ?
C107 P2 Ir1 100.52(11) . . ?
C107 P2 C109 106.69(16) . . ?
C109 P2 Ir1 124.91(11) . . ?
C117 P2 Ir1 109.53(11) . . ?
C117 P2 C107 103.46(17) . . ?
C117 P2 C109 109.29(16) . . ?
C108 P3 Ir1 97.94(12) . . ?
C108 P3 C113 103.69(18) . . ?
C113 P3 Ir1 121.16(13) . . ?
C130 P3 Ir1 122.37(12) . . ?
C130 P3 C108 103.48(18) . . ?
C130 P3 C113 104.65(17) . . ?
C102 N101 Ir1 120.0(2) . . ?
C106 N101 Ir1 121.1(2) . . ?
C106 N101 C102 118.9(3) . . ?
N101 C102 C103 121.1(3) . . ?
N101 C102 C107 117.8(3) . . ?
C103 C102 C107 121.1(3) . . ?
C104 C103 C102 119.8(3) . . ?
C103 C104 C105 119.5(3) . . ?
C106 C105 C104 119.0(4) . . ?
N101 C106 C105 121.6(3) . . ?
N101 C106 C108 116.6(3) . . ?
C105 C106 C108 121.7(3) . . ?
C102 C107 P2 111.6(2) . . ?
C106 C108 P3 110.8(3) . . ?
C110 C109 P2 106.9(3) . . ?
C110 C109 C111 110.5(3) . . ?
C110 C109 C112 110.3(3) . . ?
C111 C109 P2 108.9(2) . . ?
C111 C109 C112 109.4(3) . . ?
C112 C109 P2 110.9(3) . . ?
C114 C113 P3 108.3(2) . . ?
C114 C113 C115 109.7(4) . . ?
C114 C113 C116 109.2(3) . . ?
C115 C113 P3 110.4(3) . . ?
C115 C113 C116 108.2(3) . . ?
C116 C113 P3 111.2(3) . . ?
C118 C117 P2 105.8(2) . . ?
C119 C118 C117 117.1(3) . . ?
C118 C119 Ir1 115.1(2) . . ?
C120 C119 Ir1 65.52(19) . . ?
C120 C119 C118 126.0(3) . . ?
C119 C120 Ir1 77.35(19) . . ?
C121 C120 Ir1 72.80(19) . . ?
C121 C120 C119 124.4(3) . . ?
C120 C121 Ir1 69.46(18) . . ?
C120 C121 C122 120.3(3) . . ?
C122 C121 Ir1 125.4(2) . . ?
C121 C122 C123 113.0(3) . . ?
C122 C123 C124 114.1(3) . . ?
C125 C124 C123 114.7(3) . . ?
C124 C125 C126 114.5(3) . . ?
C125 C126 C127 116.2(4) . . ?
C128 C127 C126 114.3(4) . . ?
C127 C128 C129 113.4(3) . . ?
C130 C129 C128 112.6(3) . . ?
C129 C130 P3 114.4(2) . . ?
F25 C401 C402 119.7(3) . . ?
F25 C401 C406 120.3(3) . . ?
C402 C401 C406 120.0 . . ?
C403 C402 C401 120.0 . . ?
C402 C403 C404 120.0 . . ?
C403 C404 C405 120.0 . . ?
C404 C405 C406 120.0 . . ?
C405 C406 C401 120.0 . . ?
C202 C201 B200 121.3(3) . . ?
C206 C201 C202 115.7(3) . . ?
C206 C201 B200 122.9(3) . . ?
C203 C202 C201 122.1(3) . . ?
C202 C203 C207 120.4(3) . . ?
C204 C203 C202 120.5(3) . . ?
C204 C203 C207 119.0(3) . . ?
C205 C204 C203 118.7(3) . . ?
C204 C205 C206 120.5(3) . . ?
C204 C205 C208 121.5(3) . . ?
C206 C205 C208 118.0(3) . . ?
C201 C206 C205 122.5(3) . . ?
F1 C207 F2 105.1(3) . . ?
F1 C207 C203 112.3(3) . . ?
F2 C207 C203 112.3(3) . . ?
F3 C207 F1 107.2(3) . . ?
F3 C207 F2 105.7(3) . . ?
F3 C207 C203 113.7(3) . . ?
F4 C208 C205 113.0(3) . . ?
F5 C208 F4 107.3(3) . . ?
F5 C208 F6 105.7(3) . . ?
F5 C208 C205 113.4(3) . . ?
F6 C208 F4 104.0(3) . . ?
F6 C208 C205 112.7(3) . . ?
C210 C209 C214 115.7(3) . . ?
C210 C209 B200 121.3(3) . . ?
C214 C209 B200 122.7(3) . . ?
C211 C210 C209 122.4(3) . . ?
C210 C211 C215 117.6(3) . . ?
C212 C211 C210 121.2(3) . . ?
C212 C211 C215 121.2(3) . . ?
C211 C212 C213 118.2(3) . . ?
C212 C213 C214 120.7(3) . . ?
C212 C213 C216 119.4(3) . . ?
C214 C213 C216 119.9(3) . . ?
C213 C214 C209 121.9(3) . . ?
F7 C215 F9 104.9(4) . . ?
F7 C215 C211 112.6(4) . . ?
F7A C215 F9A 103.3(5) . . ?
F7A C215 C211 111.1(4) . . ?
F8 C215 F7 109.4(5) . . ?
F8 C215 F9 105.2(5) . . ?
F8 C215 C211 114.2(5) . . ?
F8A C215 F7A 108.0(5) . . ?
F8A C215 F9A 106.9(5) . . ?
F8A C215 C211 115.7(5) . . ?
F9 C215 C211 109.9(4) . . ?
F9A C215 C211 111.0(4) . . ?
F10 C216 F12 102.5(4) . . ?
F10 C216 C213 113.6(4) . . ?
F10A C216 F12A 104.3(5) . . ?
F10A C216 C213 111.5(4) . . ?
F11 C216 F10 106.2(5) . . ?
F11 C216 F12 104.4(4) . . ?
F11 C216 C213 116.1(4) . . ?
F11A C216 F10A 107.0(5) . . ?
F11A C216 F12A 107.6(5) . . ?
F11A C216 C213 114.2(5) . . ?
F12 C216 C213 112.8(4) . . ?
F12A C216 C213 111.7(4) . . ?
C218 C217 B200 119.6(3) . . ?
C222 C217 C218 115.3(3) . . ?
C222 C217 B200 124.4(3) . . ?
C219 C218 C217 122.7(3) . . ?
C218 C219 C223 119.4(3) . . ?
C218 C219 C323 112.9(5) . . ?
C220 C219 C218 120.9(3) . . ?
C220 C219 C223 119.7(3) . . ?
C220 C219 C323 118.6(5) . . ?
C219 C220 C221 117.8(3) . . ?
C220 C221 C222 121.2(3) . . ?
C220 C221 C224 119.4(3) . . ?
C222 C221 C224 119.3(3) . . ?
C221 C222 C217 122.2(3) . . ?
F13 C223 F14 108.3(4) . . ?
F13 C223 F15 107.0(3) . . ?
F13 C223 C219 113.3(3) . . ?
F14 C223 F15 105.1(4) . . ?
F14 C223 C219 110.3(3) . . ?
F15 C223 C219 112.4(3) . . ?
F16 C224 F18 106.5(3) . . ?
F16 C224 C221 112.3(3) . . ?
F17 C224 F16 107.6(3) . . ?
F17 C224 F18 104.2(3) . . ?
F17 C224 C221 112.3(3) . . ?
F18 C224 C221 113.4(3) . . ?
C226 C225 C230 115.1(3) . . ?
C226 C225 B200 122.8(3) . . ?
C230 C225 B200 121.3(3) . . ?
C227 C226 C225 122.3(3) . . ?
C226 C227 C231 119.1(3) . . ?
C228 C227 C226 121.2(3) . . ?
C228 C227 C231 119.6(3) . . ?
C227 C228 C229 117.8(3) . . ?
C228 C229 C232 119.7(3) . . ?
C230 C229 C228 120.7(3) . . ?
C230 C229 C232 119.5(3) . . ?
C229 C230 C225 122.7(3) . . ?
F19 C231 F20 103.4(4) . . ?
F19 C231 F21 110.4(5) . . ?
F19 C231 C227 113.9(4) . . ?
F19A C231 F20A 101.4(4) . . ?
F19A C231 C227 113.0(4) . . ?
F20 C231 C227 109.2(4) . . ?
F20A C231 C227 109.2(3) . . ?
F21 C231 F20 103.3(4) . . ?
F21 C231 C227 115.4(4) . . ?
F21A C231 F19A 109.0(5) . . ?
F21A C231 F20A 105.5(4) . . ?
F21A C231 C227 117.2(4) . . ?
F22 C232 F23 109.7(4) . . ?
F22 C232 F24 106.3(4) . . ?
F22 C232 C229 117.7(4) . . ?
F22A C232 F23A 108.7(5) . . ?
F22A C232 F24A 107.7(4) . . ?
F22A C232 C229 118.5(4) . . ?
F23 C232 F24 99.5(4) . . ?
F23 C232 C229 111.6(3) . . ?
F23A C232 F24A 99.5(4) . . ?
F23A C232 C229 110.4(3) . . ?
F24 C232 C229 110.3(3) . . ?
F24A C232 C229 110.3(3) . . ?
F13A C323 C219 114.5(7) . . ?
F14A C323 F13A 104.8(7) . . ?
F14A C323 C219 111.2(7) . . ?
F15A C323 F13A 104.9(7) . . ?
F15A C323 F14A 106.8(7) . . ?
F15A C323 C219 113.8(7) . . ?
C201 B200 C209 104.3(2) . . ?
C217 B200 C201 113.6(3) . . ?
C217 B200 C209 111.3(2) . . ?
C225 B200 C201 112.3(2) . . ?
C225 B200 C209 113.4(3) . . ?
C225 B200 C217 102.4(2) . . ?

loop_
_geom_bond_atom_site_label_1
_geom_bond_atom_site_label_2
_geom_bond_distance
_geom_bond_site_symmetry_2
_geom_bond_publ_flag
Ir1 P2 2.2694(8) . ?
Ir1 P3 2.3339(9) . ?
Ir1 N101 2.126(2) . ?
Ir1 C119 2.311(4) . ?
Ir1 C120 2.155(3) . ?
Ir1 C121 2.199(3) . ?
P2 C107 1.830(3) . ?
P2 C109 1.850(3) . ?
P2 C117 1.823(3) . ?
P3 C108 1.833(4) . ?
P3 C113 1.877(4) . ?
P3 C130 1.832(4) . ?
N101 C102 1.362(4) . ?
N101 C106 1.352(4) . ?
C102 C103 1.386(5) . ?
C102 C107 1.486(5) . ?
C103 C104 1.364(6) . ?
C104 C105 1.388(5) . ?
C105 C106 1.383(5) . ?
C106 C108 1.503(5) . ?
C109 C110 1.531(5) . ?
C109 C111 1.534(5) . ?
C109 C112 1.536(4) . ?
C113 C114 1.526(5) . ?
C113 C115 1.530(6) . ?
C113 C116 1.540(5) . ?
C117 C118 1.537(5) . ?
C118 C119 1.522(5) . ?
C119 C120 1.430(5) . ?
C120 C121 1.409(5) . ?
C121 C122 1.515(4) . ?
C122 C123 1.520(5) . ?
C123 C124 1.540(5) . ?
C124 C125 1.514(6) . ?
C125 C126 1.525(6) . ?
C126 C127 1.529(6) . ?
C127 C128 1.523(6) . ?
C128 C129 1.533(5) . ?
C129 C130 1.517(5) . ?
F25 C401 1.253(7) . ?
C401 C402 1.3900 . ?
C401 C406 1.3900 . ?
C402 C403 1.3900 . ?
C403 C404 1.3900 . ?
C404 C405 1.3900 . ?
C405 C406 1.3900 . ?
F1 C207 1.337(4) . ?
F2 C207 1.348(4) . ?
F3 C207 1.337(4) . ?
F4 C208 1.323(4) . ?
F5 C208 1.307(4) . ?
F6 C208 1.320(4) . ?
F7 C215 1.323(5) . ?
F7A C215 1.352(5) . ?
F8 C215 1.322(6) . ?
F8A C215 1.311(5) . ?
F9 C215 1.373(5) . ?
F9A C215 1.366(5) . ?
F10 C216 1.322(5) . ?
F10A C216 1.316(5) . ?
F11 C216 1.302(5) . ?
F11A C216 1.291(5) . ?
F12 C216 1.340(5) . ?
F12A C216 1.322(5) . ?
F13 C223 1.319(4) . ?
F13A C323 1.329(7) . ?
F14 C223 1.325(4) . ?
F14A C323 1.328(7) . ?
F15 C223 1.333(4) . ?
F15A C323 1.324(7) . ?
F16 C224 1.330(4) . ?
F17 C224 1.321(4) . ?
F18 C224 1.333(4) . ?
F19 C231 1.297(5) . ?
F19A C231 1.329(5) . ?
F20 C231 1.381(5) . ?
F20A C231 1.374(5) . ?
F21 C231 1.297(5) . ?
F21A C231 1.282(5) . ?
F22 C232 1.261(4) . ?
F22A C232 1.248(5) . ?
F23 C232 1.336(4) . ?
F23A C232 1.350(5) . ?
F24 C232 1.375(5) . ?
F24A C232 1.367(5) . ?
C201 C202 1.404(4) . ?
C201 C206 1.390(4) . ?
C201 B200 1.640(4) . ?
C202 C203 1.391(4) . ?
C203 C204 1.386(4) . ?
C203 C207 1.487(5) . ?
C204 C205 1.376(5) . ?
C205 C206 1.397(4) . ?
C205 C208 1.486(5) . ?
C209 C210 1.392(4) . ?
C209 C214 1.400(5) . ?
C209 B200 1.646(4) . ?
C210 C211 1.390(4) . ?
C211 C212 1.369(5) . ?
C211 C215 1.500(5) . ?
C212 C213 1.384(5) . ?
C213 C214 1.398(4) . ?
C213 C216 1.487(6) . ?
C217 C218 1.401(4) . ?
C217 C222 1.399(4) . ?
C217 B200 1.633(5) . ?
C218 C219 1.384(5) . ?
C219 C220 1.383(5) . ?
C219 C223 1.522(5) . ?
C219 C323 1.530(10) . ?
C220 C221 1.384(5) . ?
C221 C222 1.390(5) . ?
C221 C224 1.499(5) . ?
C225 C226 1.397(4) . ?
C225 C230 1.405(4) . ?
C225 B200 1.632(5) . ?
C226 C227 1.385(4) . ?
C227 C228 1.384(4) . ?
C227 C231 1.495(5) . ?
C228 C229 1.386(4) . ?
C229 C230 1.381(4) . ?
C229 C232 1.500(4) . ?

loop_
_exptl_oxdiff_crystal_face_indexfrac_h
_exptl_oxdiff_crystal_face_indexfrac_k
_exptl_oxdiff_crystal_face_indexfrac_l
_exptl_oxdiff_crystal_face_x
_exptl_oxdiff_crystal_face_y
_exptl_oxdiff_crystal_face_z
-0.9995 0.0000 -0.9993 -0.0159 -0.0221 0.0529
11.1503 21.5844 -12.3821 0.0431 0.9984 0.0376
0.0848 -29.1069 -0.5002 -0.5573 -0.6943 -0.4554
-14.3107 -0.7305 -23.4736 -0.4518 -0.2441 0.8581
-2.0294 26.5468 14.3524 0.8402 0.4343 0.3246
11.6589 -12.6684 23.5143 0.2202 -0.1642 -0.9615
14.8785 -13.5523 14.8059 -0.0183 0.0030 -0.9998
-11.6283 12.6607 -23.5739 -0.2219 0.1655 0.9609
-0.7808 5.6775 35.3140 0.9208 -0.2351 -0.3112
-6.0446 10.6013 -31.3526 -0.4776 0.3707 0.7966
16.4976 -7.4837 -16.3360 -0.6293 0.5071 -0.5890
-17.5030 9.6971 8.9830 0.5093 -0.4135 0.7547
-0.2097 -7.2047 34.8876 0.6657 -0.5233 -0.5319
0.9995 -0.0000 0.9993 0.0159 0.0221 -0.0529
0.0001 0.9995 -0.0002 0.0187 0.0241 0.0157

loop_
_smtbx_masks_void_nr
_smtbx_masks_void_average_x
_smtbx_masks_void_average_y
_smtbx_masks_void_average_z
_smtbx_masks_void_volume
_smtbx_masks_void_count_electrons
_smtbx_masks_void_content
1 0.000 0.000 0.500 24.8 0.0 ?
2 -0.198 0.188 0.152 206.9 55.0 ?
3 -0.198 0.312 0.652 206.9 53.9 ?
4 0.000 0.500 0.000 24.8 0.0 ?
5 0.198 0.688 0.348 206.9 45.8 ?
6 0.198 0.812 0.848 206.9 44.7 ?
